data_7135952
loop_
_publ_author_name
'Jagtap, Sayali G.'
'Vaghela, Kalindra M.'
'Gonnade, Rajesh G.'
'Mhaske, Santosh B.'

_publ_section_title
;
 Diversity Oriented Asymmetric Synthesis of 3,4-Disubstituted Succinimides
 via NHC-Catalyzed Enolate Intermediate
;
_journal_name_full 'Chemical Communications'
_journal_paper_doi 10.1039/D6CC02831D
_journal_year 2026
_chemical_absolute_configuration ad
_chemical_formula_moiety 'C21 H20 F N O4'
_chemical_formula_sum 'C21 H20 F N O4'
_chemical_formula_weight 369.38
_space_group_crystal_system monoclinic
_space_group_IT_number 4
_space_group_name_Hall 'P 2yb'
_space_group_name_H-M_alt 'P 1 21 1'
_atom_sites_solution_hydrogens geom
_atom_sites_solution_primary direct
_atom_sites_solution_secondary 'difference Fourier'
_audit_creation_method SHELXL-2019/3
_audit_update_record
;
2026-03-17 deposited with the CCDC.	2026-06-19 downloaded from the CCDC.
;
_cell_angle_alpha 90
_cell_angle_beta 107.372(5)
_cell_angle_gamma 90
_cell_formula_units_Z 2
_cell_length_a 13.1028(12)
_cell_length_b 5.4590(5)
_cell_length_c 13.4341(13)
_cell_measurement_reflns_used 7660
_cell_measurement_temperature 298(2)
_cell_measurement_theta_max 65.9295
_cell_measurement_theta_min 3.442
_cell_volume 917.09(15)
_computing_cell_refinement 'SAINT (Bruker, 2016)'
_computing_data_collection 'APEX3 (Bruker, 2016)'
_computing_data_reduction 'SAINT (Bruker, 2016)'
_computing_molecular_graphics 'Bruker SHELXTL, Mercury 2020.20'
_computing_publication_material 'Bruker SHELXTL'
_computing_structure_refinement 'SHELXL-2018/3 (Sheldrick, 2018)'
_computing_structure_solution 'SHELXT 2018/2 (Sheldrick, 2018)'
_diffrn_ambient_temperature 298(2)
_diffrn_detector 'Photon II CPAD Area Detector'
_diffrn_detector_area_resol_mean 7.39
_diffrn_measured_fraction_theta_full 0.974
_diffrn_measured_fraction_theta_max 0.952
_diffrn_measurement_device '\k-geometry diffractometer'
_diffrn_measurement_device_type 'Bruker D8 VENTURE Kappa Duo PHOTON II CPAD'
_diffrn_measurement_method '\f and \w scans'
_diffrn_radiation_monochromator 'multilayer mirrors'
_diffrn_radiation_type CuK\a
_diffrn_radiation_wavelength 1.54178
_diffrn_reflns_av_R_equivalents 0.0792
_diffrn_reflns_av_unetI/netI 0.0501
_diffrn_reflns_Laue_measured_fraction_full 0.974
_diffrn_reflns_Laue_measured_fraction_max 0.952
_diffrn_reflns_limit_h_max 16
_diffrn_reflns_limit_h_min -16
_diffrn_reflns_limit_k_max 5
_diffrn_reflns_limit_k_min -6
_diffrn_reflns_limit_l_max 16
_diffrn_reflns_limit_l_min -15
_diffrn_reflns_number 16869
_diffrn_reflns_point_group_measured_fraction_full 0.861
_diffrn_reflns_point_group_measured_fraction_max 0.823
_diffrn_reflns_theta_full 67.679
_diffrn_reflns_theta_max 72.064
_diffrn_reflns_theta_min 3.447
_diffrn_source 'micro-focus sealed tube'
_diffrn_source_type 'Incoatech I\mS HB'
_exptl_absorpt_coefficient_mu 0.826
_exptl_absorpt_correction_T_max 0.2259
_exptl_absorpt_correction_T_min 0.1025
_exptl_absorpt_correction_type multi-scan
_exptl_absorpt_process_details
;
 SADABS 2016/2: Krause, L., Herbst-Irmer, R., Sheldrick G.M. & Stalke D.,
 J. Appl. Cryst. 48 (2015) 3-10
;
_exptl_crystal_colour colourless
_exptl_crystal_density_diffrn 1.338
_exptl_crystal_description block
_exptl_crystal_F_000 388
_exptl_crystal_size_max 0.200
_exptl_crystal_size_mid 0.180
_exptl_crystal_size_min 0.180
_refine_diff_density_max 0.198
_refine_diff_density_min -0.243
_refine_diff_density_rms 0.050
_refine_ls_abs_structure_details
;
 Refined as an inversion twin.
;
_refine_ls_abs_structure_Flack 0.2(8)
_refine_ls_extinction_coef 0.018(3)
_refine_ls_extinction_expression Fc^*^=kFc[1+0.001xFc^2^\l^3^/sin(2\q)]^-1/4^
_refine_ls_extinction_method 'SHELXL-2019/2 (Sheldrick 2019)'
_refine_ls_goodness_of_fit_ref 1.111
_refine_ls_hydrogen_treatment constr
_refine_ls_matrix_type full
_refine_ls_number_parameters 247
_refine_ls_number_reflns 2977
_refine_ls_number_restraints 1
_refine_ls_restrained_S_all 1.111
_refine_ls_R_factor_all 0.1144
_refine_ls_R_factor_gt 0.0658
_refine_ls_shift/su_max 0.000
_refine_ls_shift/su_mean 0.000
_refine_ls_structure_factor_coef Fsqd
_refine_ls_weighting_details 'w=1/[\s^2^(Fo^2^)+(0.0656P)^2^+0.9647P] where P=(Fo^2^+2Fc^2^)/3'
_refine_ls_weighting_scheme calc
_refine_ls_wR_factor_gt 0.1722
_refine_ls_wR_factor_ref 0.2157
_reflns_Friedel_coverage 0.556
_reflns_Friedel_fraction_full 0.718
_reflns_Friedel_fraction_max 0.663
_reflns_number_gt 1852
_reflns_number_total 2977
_reflns_threshold_expression 'I > 2\s(I)'
_cod_data_source_file d6cc02831d2.cif
_cod_data_source_block cu_sj_pF_chiral_crystal_a
_cod_depositor_comments
;
The following automatic conversions were performed:

data item '_atom_sites_solution_primary' value 'direct method' was
changed to 'direct'.

Automatic conversion script
Id: cif_fix_values 8170 2020-07-09 18:12:32Z antanas 
;
_cod_original_sg_symbol_H-M 'P 21'
_cod_database_code 7135952
_shelx_shelxl_version_number 2019/3
_shelx_space_group_comment
;
The symmetry employed for this shelxl refinement is uniquely defined
by the following loop, which should always be used as a source of
symmetry information in preference to the above space-group names.
They are only intended as comments.
;
_shelx_estimated_absorpt_t_min 0.852
_shelx_estimated_absorpt_t_max 0.866

loop_
_space_group_symop_operation_xyz
'x, y, z'
'-x, y+1/2, -z'

loop_
_atom_site_label
_atom_site_type_symbol
_atom_site_fract_x
_atom_site_fract_y
_atom_site_fract_z
_atom_site_U_iso_or_equiv
_atom_site_adp_type
_atom_site_occupancy
_atom_site_site_symmetry_order
_atom_site_calc_flag
_atom_site_refinement_flags_posn
_atom_site_refinement_flags_adp
_atom_site_refinement_flags_occupancy
_atom_site_disorder_assembly
_atom_site_disorder_group
F1 F 0.0465(4) 0.3877(15) -0.0047(5) 0.134(2) Uani 1 1 d . . . . .
O1 O 0.7148(5) 0.1613(11) 0.3177(4) 0.0886(17) Uani 1 1 d . . . . .
O2 O 0.6108(4) 0.8425(12) 0.4560(4) 0.0906(17) Uani 1 1 d . . . . .
O3 O 0.5990(6) 0.3327(15) 0.0221(5) 0.115(2) Uani 1 1 d . . . . .
O4 O 0.6415(5) 0.5998(12) 0.1548(4) 0.0865(17) Uani 1 1 d . . . . .
N1 N 0.6847(5) 0.4948(12) 0.4075(4) 0.0691(16) Uani 1 1 d . . . . .
C1 C 0.5110(5) 0.6088(16) 0.3044(6) 0.071(2) Uani 1 1 d . . . . .
H1 H 0.509742 0.724545 0.248281 0.086 Uiso 1 1 calc R U . . .
C2 C 0.5393(6) 0.3517(16) 0.2723(5) 0.0703(19) Uani 1 1 d . . . . .
H2 H 0.498894 0.233361 0.300447 0.084 Uiso 1 1 calc R U . . .
C3 C 0.6558(6) 0.3166(16) 0.3320(5) 0.070(2) Uani 1 1 d . . . . .
C4 C 0.6042(6) 0.6697(16) 0.3976(6) 0.075(2) Uani 1 1 d . . . . .
C5 C 0.4054(6) 0.6290(19) 0.3305(6) 0.079(2) Uani 1 1 d . . . . .
H5A H 0.408165 0.520748 0.388543 0.095 Uiso 1 1 calc R U . . .
H5B H 0.397886 0.795142 0.352939 0.095 Uiso 1 1 calc R U . . .
C6 C 0.3082(6) 0.5658(16) 0.2410(6) 0.073(2) Uani 1 1 d . . . . .
C7 C 0.2464(7) 0.365(2) 0.2461(7) 0.089(2) Uani 1 1 d . . . . .
H7 H 0.265017 0.270078 0.306242 0.107 Uiso 1 1 calc R U . . .
C8 C 0.1572(7) 0.300(2) 0.1645(8) 0.100(3) Uani 1 1 d . . . . .
H8 H 0.115615 0.164931 0.168856 0.121 Uiso 1 1 calc R U . . .
C9 C 0.1337(7) 0.443(2) 0.0785(8) 0.094(3) Uani 1 1 d . . . . .
C10 C 0.1898(7) 0.642(2) 0.0699(7) 0.097(3) Uani 1 1 d . . . . .
H10 H 0.169427 0.737881 0.010067 0.117 Uiso 1 1 calc R U . . .
C11 C 0.2795(7) 0.7027(19) 0.1523(7) 0.091(3) Uani 1 1 d . . . . .
H11 H 0.320234 0.838539 0.146645 0.109 Uiso 1 1 calc R U . . .
C12 C 0.5135(6) 0.2983(16) 0.1563(5) 0.078(2) Uani 1 1 d . . . . .
H12A H 0.513060 0.122079 0.146872 0.094 Uiso 1 1 calc R U . . .
H12B H 0.441841 0.357279 0.121698 0.094 Uiso 1 1 calc R U . . .
C13 C 0.5882(7) 0.4085(18) 0.1030(7) 0.081(2) Uani 1 1 d . . . . .
C14 C 0.7248(8) 0.709(2) 0.1167(8) 0.106(3) Uani 1 1 d . . . . .
H14A H 0.726111 0.885099 0.126677 0.127 Uiso 1 1 calc R U . . .
H14B H 0.709930 0.676187 0.042785 0.127 Uiso 1 1 calc R U . . .
C15 C 0.8290(8) 0.603(3) 0.1748(8) 0.133(5) Uani 1 1 d . . . . .
H15A H 0.883581 0.667190 0.147863 0.200 Uiso 1 1 calc R U . . .
H15B H 0.826058 0.427961 0.167169 0.200 Uiso 1 1 calc R U . . .
H15C H 0.845104 0.644402 0.247332 0.200 Uiso 1 1 calc R U . . .
C16 C 0.7860(6) 0.5091(15) 0.4880(6) 0.0683(19) Uani 1 1 d . . . . .
C17 C 0.8531(6) 0.7039(16) 0.4905(6) 0.077(2) Uani 1 1 d . . . . .
H17 H 0.833892 0.825659 0.439899 0.093 Uiso 1 1 calc R U . . .
C18 C 0.9497(7) 0.7173(18) 0.5692(7) 0.086(3) Uani 1 1 d . . . . .
H18 H 0.996179 0.847333 0.571330 0.104 Uiso 1 1 calc R U . . .
C19 C 0.9764(7) 0.5365(19) 0.6440(7) 0.087(3) Uani 1 1 d . . . . .
H19 H 1.040545 0.546684 0.697442 0.105 Uiso 1 1 calc R U . . .
C20 C 0.9089(6) 0.3407(18) 0.6407(6) 0.081(2) Uani 1 1 d . . . . .
H20 H 0.927992 0.217830 0.690816 0.097 Uiso 1 1 calc R U . . .
C21 C 0.8125(6) 0.3285(17) 0.5619(6) 0.075(2) Uani 1 1 d . . . . .
H21 H 0.766034 0.198224 0.559364 0.090 Uiso 1 1 calc R U . . .

loop_
_atom_site_aniso_label
_atom_site_aniso_U_11
_atom_site_aniso_U_22
_atom_site_aniso_U_33
_atom_site_aniso_U_23
_atom_site_aniso_U_13
_atom_site_aniso_U_12
F1 0.090(3) 0.152(6) 0.137(5) -0.026(4) -0.001(3) -0.017(4)
O1 0.097(4) 0.085(4) 0.078(3) -0.010(3) 0.019(3) 0.015(4)
O2 0.086(4) 0.097(4) 0.090(4) -0.024(4) 0.028(3) 0.006(4)
O3 0.144(5) 0.127(6) 0.081(4) -0.019(4) 0.045(4) 0.008(5)
O4 0.094(4) 0.089(4) 0.083(4) 0.002(3) 0.038(3) -0.005(3)
N1 0.069(4) 0.071(4) 0.065(4) 0.000(3) 0.016(3) 0.008(3)
C1 0.064(4) 0.080(5) 0.069(4) 0.005(4) 0.018(4) 0.002(4)
C2 0.079(5) 0.067(5) 0.065(4) -0.002(4) 0.021(4) 0.000(4)
C3 0.075(5) 0.069(5) 0.065(4) -0.006(4) 0.018(4) 0.002(4)
C4 0.076(5) 0.078(6) 0.073(5) -0.003(4) 0.027(4) -0.001(5)
C5 0.074(5) 0.092(6) 0.074(5) 0.002(5) 0.026(4) 0.002(5)
C6 0.065(4) 0.077(6) 0.080(5) 0.010(4) 0.027(4) 0.010(4)
C7 0.088(6) 0.086(6) 0.095(6) 0.017(5) 0.029(5) 0.006(6)
C8 0.083(6) 0.102(8) 0.117(8) 0.003(7) 0.031(6) -0.015(6)
C9 0.067(5) 0.105(8) 0.104(7) -0.017(6) 0.017(5) -0.013(5)
C10 0.076(5) 0.115(8) 0.088(6) 0.017(6) 0.006(5) 0.004(6)
C11 0.076(5) 0.100(7) 0.095(6) 0.019(6) 0.022(5) -0.008(5)
C12 0.087(5) 0.075(6) 0.070(5) -0.010(4) 0.020(4) 0.000(4)
C13 0.091(6) 0.077(6) 0.074(5) -0.003(4) 0.020(5) 0.010(5)
C14 0.109(7) 0.110(8) 0.112(7) 0.017(6) 0.054(6) 0.000(6)
C15 0.094(7) 0.203(14) 0.097(7) -0.014(9) 0.020(6) -0.028(9)
C16 0.059(4) 0.079(5) 0.063(4) 0.003(4) 0.013(3) 0.001(4)
C17 0.081(5) 0.078(5) 0.071(5) 0.001(4) 0.019(4) 0.007(5)
C18 0.074(5) 0.092(7) 0.091(6) -0.011(5) 0.020(5) -0.010(5)
C19 0.071(5) 0.105(7) 0.077(5) -0.006(5) 0.008(4) 0.002(5)
C20 0.074(5) 0.091(6) 0.070(5) 0.012(5) 0.009(4) 0.009(5)
C21 0.071(5) 0.080(5) 0.074(5) 0.005(5) 0.020(4) -0.003(5)

loop_
_atom_type_symbol
_atom_type_description
_atom_type_scat_dispersion_real
_atom_type_scat_dispersion_imag
_atom_type_scat_source
C C 0.0181 0.0091 'International Tables Vol C Tables 4.2.6.8 and 6.1.1.4'
H H 0.0000 0.0000 'International Tables Vol C Tables 4.2.6.8 and 6.1.1.4'
F F 0.0727 0.0534 'International Tables Vol C Tables 4.2.6.8 and 6.1.1.4'
N N 0.0311 0.0180 'International Tables Vol C Tables 4.2.6.8 and 6.1.1.4'
O O 0.0492 0.0322 'International Tables Vol C Tables 4.2.6.8 and 6.1.1.4'

loop_
_geom_angle_atom_site_label_1
_geom_angle_atom_site_label_2
_geom_angle_atom_site_label_3
_geom_angle
_geom_angle_site_symmetry_1
_geom_angle_site_symmetry_3
_geom_angle_publ_flag
C13 O4 C14 117.8(7) . . ?
C3 N1 C4 112.3(6) . . ?
C3 N1 C16 125.5(6) . . ?
C4 N1 C16 122.2(6) . . ?
C4 C1 C5 111.0(6) . . ?
C4 C1 C2 103.3(6) . . ?
C5 C1 C2 116.0(7) . . ?
C3 C2 C12 113.6(6) . . ?
C3 C2 C1 104.8(7) . . ?
C12 C2 C1 117.5(7) . . ?
O1 C3 N1 124.7(7) . . ?
O1 C3 C2 127.0(7) . . ?
N1 C3 C2 108.3(7) . . ?
O2 C4 N1 124.3(7) . . ?
O2 C4 C1 126.4(7) . . ?
N1 C4 C1 109.3(7) . . ?
C6 C5 C1 114.0(6) . . ?
C11 C6 C7 117.9(8) . . ?
C11 C6 C5 121.3(8) . . ?
C7 C6 C5 120.8(7) . . ?
C6 C7 C8 122.2(9) . . ?
C9 C8 C7 116.8(9) . . ?
C10 C9 C8 123.5(9) . . ?
C10 C9 F1 117.1(10) . . ?
C8 C9 F1 119.5(10) . . ?
C9 C10 C11 118.8(9) . . ?
C6 C11 C10 120.8(9) . . ?
C13 C12 C2 115.8(7) . . ?
O3 C13 O4 123.7(9) . . ?
O3 C13 C12 124.0(9) . . ?
O4 C13 C12 112.3(7) . . ?
O4 C14 C15 108.9(8) . . ?
C21 C16 C17 121.2(7) . . ?
C21 C16 N1 118.9(7) . . ?
C17 C16 N1 119.9(7) . . ?
C16 C17 C18 119.4(8) . . ?
C19 C18 C17 119.5(9) . . ?
C18 C19 C20 120.8(8) . . ?
C19 C20 C21 119.4(8) . . ?
C16 C21 C20 119.7(8) . . ?

loop_
_geom_bond_atom_site_label_1
_geom_bond_atom_site_label_2
_geom_bond_distance
_geom_bond_site_symmetry_2
_geom_bond_publ_flag
F1 C9 1.371(10) . ?
O1 C3 1.201(9) . ?
O2 C4 1.213(9) . ?
O3 C13 1.210(9) . ?
O4 C13 1.331(10) . ?
O4 C14 1.463(10) . ?
N1 C3 1.374(10) . ?
N1 C4 1.399(10) . ?
N1 C16 1.442(9) . ?
C1 C4 1.503(10) . ?
C1 C5 1.530(9) . ?
C1 C2 1.546(12) . ?
C2 C3 1.509(10) . ?
C2 C12 1.521(9) . ?
C5 C6 1.508(10) . ?
C6 C11 1.361(11) . ?
C6 C7 1.375(12) . ?
C7 C8 1.390(12) . ?
C8 C9 1.351(13) . ?
C9 C10 1.336(13) . ?
C10 C11 1.392(11) . ?
C12 C13 1.501(12) . ?
C14 C15 1.474(13) . ?
C16 C21 1.368(11) . ?
C16 C17 1.374(11) . ?
C17 C18 1.389(11) . ?
C18 C19 1.377(12) . ?
C19 C20 1.379(12) . ?
C20 C21 1.386(10) . ?

loop_
_geom_hbond_atom_site_label_D
_geom_hbond_atom_site_label_H
_geom_hbond_atom_site_label_A
_geom_hbond_distance_DH
_geom_hbond_distance_HA
_geom_hbond_distance_DA
_geom_hbond_angle_DHA
_geom_hbond_site_symmetry_A
_geom_hbond_publ_flag
C1 H1 O4 0.98 2.51 3.003(9) 110.7 . yes
C17 H17 O1 0.93 2.64 3.520(10) 158.7 1_565 yes

loop_
_geom_torsion_atom_site_label_1
_geom_torsion_atom_site_label_2
_geom_torsion_atom_site_label_3
_geom_torsion_atom_site_label_4
_geom_torsion
_geom_torsion_site_symmetry_1
_geom_torsion_site_symmetry_2
_geom_torsion_site_symmetry_3
_geom_torsion_site_symmetry_4
_geom_torsion_publ_flag
C4 C1 C2 C3 -13.4(8) . . . . ?
C5 C1 C2 C3 -135.1(6) . . . . ?
C4 C1 C2 C12 -140.6(7) . . . . ?
C5 C1 C2 C12 97.7(8) . . . . ?
C4 N1 C3 O1 172.1(7) . . . . ?
C16 N1 C3 O1 -6.9(12) . . . . ?
C4 N1 C3 C2 -7.9(8) . . . . ?
C16 N1 C3 C2 173.1(7) . . . . ?
C12 C2 C3 O1 -37.1(12) . . . . ?
C1 C2 C3 O1 -166.7(8) . . . . ?
C12 C2 C3 N1 142.9(7) . . . . ?
C1 C2 C3 N1 13.4(8) . . . . ?
C3 N1 C4 O2 179.0(8) . . . . ?
C16 N1 C4 O2 -1.9(12) . . . . ?
C3 N1 C4 C1 -1.2(8) . . . . ?
C16 N1 C4 C1 177.8(7) . . . . ?
C5 C1 C4 O2 -45.9(12) . . . . ?
C2 C1 C4 O2 -170.9(8) . . . . ?
C5 C1 C4 N1 134.4(7) . . . . ?
C2 C1 C4 N1 9.4(8) . . . . ?
C4 C1 C5 C6 -178.9(8) . . . . ?
C2 C1 C5 C6 -61.4(10) . . . . ?
C1 C5 C6 C11 -64.1(11) . . . . ?
C1 C5 C6 C7 115.0(9) . . . . ?
C11 C6 C7 C8 0.0(13) . . . . ?
C5 C6 C7 C8 -179.1(8) . . . . ?
C6 C7 C8 C9 0.4(14) . . . . ?
C7 C8 C9 C10 -1.6(15) . . . . ?
C7 C8 C9 F1 180.0(8) . . . . ?
C8 C9 C10 C11 2.1(15) . . . . ?
F1 C9 C10 C11 -179.4(9) . . . . ?
C7 C6 C11 C10 0.5(13) . . . . ?
C5 C6 C11 C10 179.7(8) . . . . ?
C9 C10 C11 C6 -1.5(14) . . . . ?
C3 C2 C12 C13 -46.3(10) . . . . ?
C1 C2 C12 C13 76.5(9) . . . . ?
C14 O4 C13 O3 -6.0(12) . . . . ?
C14 O4 C13 C12 174.1(7) . . . . ?
C2 C12 C13 O3 158.2(9) . . . . ?
C2 C12 C13 O4 -21.9(10) . . . . ?
C13 O4 C14 C15 -95.2(10) . . . . ?
C3 N1 C16 C21 -65.1(10) . . . . ?
C4 N1 C16 C21 116.0(8) . . . . ?
C3 N1 C16 C17 116.0(8) . . . . ?
C4 N1 C16 C17 -62.9(9) . . . . ?
C21 C16 C17 C18 0.3(12) . . . . ?
N1 C16 C17 C18 179.1(7) . . . . ?
C16 C17 C18 C19 -0.6(12) . . . . ?
C17 C18 C19 C20 1.1(13) . . . . ?
C18 C19 C20 C21 -1.1(13) . . . . ?
C17 C16 C21 C20 -0.3(12) . . . . ?
N1 C16 C21 C20 -179.2(7) . . . . ?
C19 C20 C21 C16 0.7(12) . . . . ?
